data_4345784
loop_
_publ_author_name
'Gallagher, Audrey T.'
'Malliakas, Christos D.'
'Harris, T. David'

_publ_section_title
;
 CO Binding at a Four-Coordinate Cobaltous Porphyrin Site in a
 Metal-Organic Framework: Structural, EPR, and Gas Adsorption Analysis.
;
_journal_issue 8
_journal_name_full 'Inorganic chemistry'
_journal_page_first 4655
_journal_page_last 4662
_journal_paper_doi 10.1021/acs.inorgchem.7b00292
_journal_volume 56
_journal_year 2017
_chemical_formula_moiety '0.25(C599.33 H288 Co12 N48 O279.33 Zr48)'
_chemical_formula_sum 'C149.83 H72 Co3 N12 O69.83 Zr12'
_chemical_formula_weight 4428.93
_space_group_crystal_system cubic
_space_group_IT_number 229
_space_group_name_Hall '-I 4 2 3'
_space_group_name_H-M_alt 'I m -3 m'
_symmetry_space_group_name_Hall '-I 4 2 3'
_symmetry_space_group_name_H-M 'I m -3 m'
_atom_sites_solution_hydrogens geom
_atom_sites_solution_primary direct
_audit_creation_date 2017-01-13
_audit_creation_method
;
Olex2 1.2
(compiled Dec 12 2016 15:38:10 for OlexSys, GUI svn.r5292)
;
_cell_angle_alpha 90
_cell_angle_beta 90
_cell_angle_gamma 90
_cell_formula_units_Z 4
_cell_length_a 38.5333(8)
_cell_length_b 38.5333(8)
_cell_length_c 38.5333(8)
_cell_measurement_reflns_used 9824
_cell_measurement_temperature 80
_cell_measurement_theta_max 67.10
_cell_measurement_theta_min 6.70
_cell_volume 57215(2)
_computing_molecular_graphics 'Olex2 (Dolomanov et al., 2009)'
_computing_publication_material 'Olex2 (Dolomanov et al., 2009)'
_computing_structure_refinement 'ShelXL (Sheldrick, 2015)'
_computing_structure_solution 'ShelXS (Sheldrick, 2008)'
_diffrn_ambient_temperature 80
_diffrn_measured_fraction_theta_full 0.980
_diffrn_measured_fraction_theta_max 0.978
_diffrn_measurement_device_type 'Bruker APEX-II CCD'
_diffrn_measurement_method '\f and \w scans'
_diffrn_radiation_type CuK\a
_diffrn_radiation_wavelength 1.54178
_diffrn_reflns_av_R_equivalents 0.0824
_diffrn_reflns_av_unetI/netI 0.0362
_diffrn_reflns_Laue_measured_fraction_full 0.980
_diffrn_reflns_Laue_measured_fraction_max 0.978
_diffrn_reflns_limit_h_max 37
_diffrn_reflns_limit_h_min -38
_diffrn_reflns_limit_k_max 36
_diffrn_reflns_limit_k_min -44
_diffrn_reflns_limit_l_max 43
_diffrn_reflns_limit_l_min -43
_diffrn_reflns_number 83768
_diffrn_reflns_point_group_measured_fraction_full 0.980
_diffrn_reflns_point_group_measured_fraction_max 0.978
_diffrn_reflns_theta_full 67.285
_diffrn_reflns_theta_max 67.285
_diffrn_reflns_theta_min 6.699
_diffrn_standards_number 0
_exptl_absorpt_coefficient_mu 2.619
_exptl_absorpt_correction_T_max 0.3114
_exptl_absorpt_correction_T_min 0.1789
_exptl_absorpt_correction_type multi-scan
_exptl_absorpt_process_details
;
SADABS-2014/5 (Bruker,2014) was used for absorption correction.
wR2(int) was 0.1036 before and 0.0717 after correction.
The Ratio of minimum to maximum transmission is 0.5745.
The \l/2 correction factor is Not present.
;
_exptl_crystal_colour red
_exptl_crystal_colour_primary red
_exptl_crystal_density_diffrn 0.514
_exptl_crystal_description cube
_exptl_crystal_F_000 8699
_exptl_crystal_size_max 0.3
_exptl_crystal_size_mid 0.208
_exptl_crystal_size_min 0.17
_refine_diff_density_max 2.177
_refine_diff_density_min -1.444
_refine_diff_density_rms 0.116
_refine_ls_extinction_method none
_refine_ls_goodness_of_fit_ref 1.463
_refine_ls_hydrogen_treatment constr
_refine_ls_matrix_type full
_refine_ls_number_parameters 105
_refine_ls_number_reflns 4702
_refine_ls_number_restraints 116
_refine_ls_restrained_S_all 1.551
_refine_ls_R_factor_all 0.1258
_refine_ls_R_factor_gt 0.1112
_refine_ls_shift/su_max 0.000
_refine_ls_shift/su_mean 0.000
_refine_ls_structure_factor_coef Fsqd
_refine_ls_weighting_details 'w=1/[\s^2^(Fo^2^)+(0.2000P)^2^] where P=(Fo^2^+2Fc^2^)/3'
_refine_ls_weighting_scheme calc
_refine_ls_wR_factor_gt 0.3293
_refine_ls_wR_factor_ref 0.3490
_reflns_Friedel_coverage 0.000
_reflns_number_gt 3681
_reflns_number_total 4702
_reflns_threshold_expression 'I > 2\s(I)'
_cod_data_source_file ic7b00292_si_003.cif
_cod_data_source_block PCN224CoCO_80K
_cod_original_cell_volume 57215(4)
_cod_database_code 4345784
_shelx_shelxl_version_number 2014/7
_shelx_space_group_comment
;
The symmetry employed for this shelxl refinement is uniquely defined
by the following loop, which should always be used as a source of
symmetry information in preference to the above space-group names.
They are only intended as comments.
;
_olex2_refinement_description
;
1. Fixed Uiso
 At 1.2 times of:
  All C(H) groups
2. Restrained distances
 O5-C9
 1.18 with sigma of 0.02
3. Rigid bond restraints
 All non-hydrogen atoms
 with sigma for 1-2 distances of 0.01 and sigma for 1-3 distances of 0.01
4. Uiso/Uaniso restraints and constraints
All non-hydrogen atoms have similar U: within 2A with sigma of 0.04 and sigma
for terminal atoms of 0.08
Uanis(Zr2) = Uanis(Zr1)
Uanis(O1) = Uanis(O3)
5. Others
 Sof(Zr2)=0.5*(1-FVAR(2))
 Sof(Zr1)=0.5*FVAR(2)
 Fixed Sof: C9(0.24299) O5(0.24299)
6.a Aromatic/amide H refined with riding coordinates:
 C1(H1), C6(H6), C5(H5)
;
_olex2_submission_special_instructions 'No special instructions were received'

loop_
_space_group_symop_operation_xyz
'x, y, z'
'-y, x, z'
'-x, -y, z'
'y, -x, z'
'x, -z, y'
'x, -y, -z'
'x, z, -y'
'z, y, -x'
'-x, y, -z'
'-z, y, x'
'z, x, y'
'y, z, x'
'-y, -z, x'
'z, -x, -y'
'-y, z, -x'
'-z, -x, y'
'-z, x, -y'
'y, -z, -x'
'y, x, -z'
'-y, -x, -z'
'-x, z, y'
'-x, -z, -y'
'z, -y, x'
'-z, -y, -x'
'x+1/2, y+1/2, z+1/2'
'-y+1/2, x+1/2, z+1/2'
'-x+1/2, -y+1/2, z+1/2'
'y+1/2, -x+1/2, z+1/2'
'x+1/2, -z+1/2, y+1/2'
'x+1/2, -y+1/2, -z+1/2'
'x+1/2, z+1/2, -y+1/2'
'z+1/2, y+1/2, -x+1/2'
'-x+1/2, y+1/2, -z+1/2'
'-z+1/2, y+1/2, x+1/2'
'z+1/2, x+1/2, y+1/2'
'y+1/2, z+1/2, x+1/2'
'-y+1/2, -z+1/2, x+1/2'
'z+1/2, -x+1/2, -y+1/2'
'-y+1/2, z+1/2, -x+1/2'
'-z+1/2, -x+1/2, y+1/2'
'-z+1/2, x+1/2, -y+1/2'
'y+1/2, -z+1/2, -x+1/2'
'y+1/2, x+1/2, -z+1/2'
'-y+1/2, -x+1/2, -z+1/2'
'-x+1/2, z+1/2, y+1/2'
'-x+1/2, -z+1/2, -y+1/2'
'z+1/2, -y+1/2, x+1/2'
'-z+1/2, -y+1/2, -x+1/2'
'-x, -y, -z'
'y, -x, -z'
'x, y, -z'
'-y, x, -z'
'-x, z, -y'
'-x, y, z'
'-x, -z, y'
'-z, -y, x'
'x, -y, z'
'z, -y, -x'
'-z, -x, -y'
'-y, -z, -x'
'y, z, -x'
'-z, x, y'
'y, -z, x'
'z, x, -y'
'z, -x, y'
'-y, z, x'
'-y, -x, z'
'y, x, z'
'x, -z, -y'
'x, z, y'
'-z, y, -x'
'z, y, x'
'-x+1/2, -y+1/2, -z+1/2'
'y+1/2, -x+1/2, -z+1/2'
'x+1/2, y+1/2, -z+1/2'
'-y+1/2, x+1/2, -z+1/2'
'-x+1/2, z+1/2, -y+1/2'
'-x+1/2, y+1/2, z+1/2'
'-x+1/2, -z+1/2, y+1/2'
'-z+1/2, -y+1/2, x+1/2'
'x+1/2, -y+1/2, z+1/2'
'z+1/2, -y+1/2, -x+1/2'
'-z+1/2, -x+1/2, -y+1/2'
'-y+1/2, -z+1/2, -x+1/2'
'y+1/2, z+1/2, -x+1/2'
'-z+1/2, x+1/2, y+1/2'
'y+1/2, -z+1/2, x+1/2'
'z+1/2, x+1/2, -y+1/2'
'z+1/2, -x+1/2, y+1/2'
'-y+1/2, z+1/2, x+1/2'
'-y+1/2, -x+1/2, z+1/2'
'y+1/2, x+1/2, z+1/2'
'x+1/2, -z+1/2, -y+1/2'
'x+1/2, z+1/2, y+1/2'
'-z+1/2, y+1/2, -x+1/2'
'z+1/2, y+1/2, x+1/2'

loop_
_atom_site_label
_atom_site_type_symbol
_atom_site_fract_x
_atom_site_fract_y
_atom_site_fract_z
_atom_site_U_iso_or_equiv
_atom_site_adp_type
_atom_site_occupancy
_atom_site_site_symmetry_order
_atom_site_calc_flag
_atom_site_refinement_flags_posn
_atom_site_refinement_flags_adp
_atom_site_refinement_flags_occupancy
Zr1 Zr 0.29954(3) 0.29954(3) 0.23374(4) 0.0506(5) Uani 0.4928(15) 2 d S TU P
Zr2 Zr 0.21505(3) 0.27804(4) 0.21505(3) 0.0506(5) Uani 0.5072(15) 2 d S TU P
C4 C 0.40985(12) 0.2500 0.09015(12) 0.069(2) Uani 1 2 d S TU P
N1 N 0.5000 0.24979(19) 0.05126(13) 0.0575(18) Uani 1 2 d S TU P
C2 C 0.47167(11) 0.24955(16) 0.07318(12) 0.0617(17) Uani 1 1 d . U .
O1 O 0.32797(15) 0.27779(17) 0.18558(14) 0.1256(18) Uani 1 1 d . U .
C1 C 0.48296(12) 0.24713(18) 0.10840(12) 0.073(2) Uani 1 1 d . U .
H1 H 0.4684 0.2458 0.1283 0.087 Uiso 1 1 calc R . .
C3 C 0.43744(11) 0.2500 0.06256(11) 0.063(2) Uani 1 2 d S TU P
C7 C 0.35878(13) 0.2500 0.14122(13) 0.081(3) Uani 1 2 d S TU P
C6 C 0.36570(17) 0.2199(2) 0.12329(18) 0.089(2) Uani 1 1 d . U .
H6 H 0.3531 0.1993 0.1282 0.107 Uiso 1 1 calc R . .
C5 C 0.39167(15) 0.2200(2) 0.09751(18) 0.089(2) Uani 1 1 d . U .
H5 H 0.3967 0.1993 0.0851 0.107 Uiso 1 1 calc R . .
O4 O 0.28189(13) 0.28189(13) 0.28189(13) 0.0376(18) Uani 1 6 d S TU P
O2 O 0.3032(3) 0.3406(2) 0.2483(2) 0.213(4) Uani 1 1 d . U .
Co1 Co 0.5000 0.2500 0.0000 0.0532(8) Uani 1 8 d S TU P
C9 C 0.5000 0.3017(4) 0.0000 0.073(3) Uani 0.972 4 d DS TU P
O5 O 0.5000 0.3324(5) 0.0000 0.283(14) Uani 0.972 4 d DS TU P
C8 C 0.33266(16) 0.2500 0.16734(16) 0.099(3) Uani 1 2 d S TU P
O3 O 0.24861(17) 0.3182(3) 0.24861(17) 0.1256(18) Uani 1 2 d S TU P

loop_
_atom_site_aniso_label
_atom_site_aniso_U_11
_atom_site_aniso_U_22
_atom_site_aniso_U_33
_atom_site_aniso_U_23
_atom_site_aniso_U_13
_atom_site_aniso_U_12
Zr1 0.0499(5) 0.0499(5) 0.0518(7) 0.0282(4) 0.0282(4) 0.0273(5)
Zr2 0.0499(5) 0.0499(5) 0.0518(7) 0.0282(4) 0.0282(4) 0.0273(5)
C4 0.024(2) 0.161(8) 0.024(2) 0.008(3) 0.006(3) 0.008(3)
N1 0.012(2) 0.145(6) 0.016(2) 0.002(3) 0.000 0.000
C2 0.023(2) 0.141(5) 0.021(2) 0.003(2) 0.0090(17) 0.005(2)
O1 0.120(4) 0.164(4) 0.093(3) 0.074(3) 0.074(2) 0.089(3)
C1 0.027(2) 0.173(6) 0.019(2) 0.007(3) 0.0054(18) -0.002(3)
C3 0.0203(18) 0.148(8) 0.0203(18) 0.000(3) 0.007(2) 0.000(3)
C7 0.056(3) 0.130(7) 0.056(3) 0.037(4) 0.031(4) 0.037(4)
C6 0.059(4) 0.135(6) 0.074(4) 0.028(4) 0.043(3) 0.020(4)
C5 0.049(3) 0.149(6) 0.070(4) 0.019(4) 0.033(3) 0.010(4)
O4 0.0376(18) 0.0376(18) 0.0376(18) 0.026(2) 0.026(2) 0.026(2)
O2 0.372(10) 0.100(5) 0.168(7) 0.034(4) 0.029(7) -0.062(7)
Co1 0.0114(6) 0.137(2) 0.0114(6) 0.000 0.000 0.000
C9 0.040(6) 0.140(7) 0.040(6) 0.000 0.000 0.000
O5 0.29(3) 0.147(7) 0.42(3) 0.000 0.000 0.000
C8 0.081(4) 0.134(7) 0.081(4) 0.056(4) 0.054(5) 0.056(4)
O3 0.120(4) 0.164(4) 0.093(3) 0.074(3) 0.074(2) 0.089(3)

loop_
_atom_type_symbol
_atom_type_description
_atom_type_scat_dispersion_real
_atom_type_scat_dispersion_imag
_atom_type_scat_source
C C 0.0181 0.0091 'International Tables Vol C Tables 4.2.6.8 and 6.1.1.4'
H H 0.0000 0.0000 'International Tables Vol C Tables 4.2.6.8 and 6.1.1.4'
Co Co -2.3653 3.6143 'International Tables Vol C Tables 4.2.6.8 and 6.1.1.4'
N N 0.0311 0.0180 'International Tables Vol C Tables 4.2.6.8 and 6.1.1.4'
O O 0.0492 0.0322 'International Tables Vol C Tables 4.2.6.8 and 6.1.1.4'
Zr Zr -0.1862 2.2449 'International Tables Vol C Tables 4.2.6.8 and 6.1.1.4'

loop_
_geom_angle_atom_site_label_1
_geom_angle_atom_site_label_2
_geom_angle_atom_site_label_3
_geom_angle
_geom_angle_site_symmetry_1
_geom_angle_site_symmetry_3
Zr1 Zr1 Zr1 59.998(1) 11 12
Zr2 Zr1 Zr1 58.54(3) . 11
Zr2 Zr1 Zr1 88.72(2) . 12
Zr2 Zr1 Zr1 58.54(3) 12 12
Zr2 Zr1 Zr1 88.72(2) 12 11
Zr2 Zr1 Zr1 85.20(9) 83 12
Zr2 Zr1 Zr1 85.20(9) 83 11
Zr2 Zr1 Zr2 33.50(6) 83 12
Zr2 Zr1 Zr2 59.94(6) . 12
Zr2 Zr1 Zr2 33.50(6) 83 .
Zr2 Zr1 O1 70.8(2) 83 .
Zr2 Zr1 O1 70.8(2) 83 68
Zr2 Zr1 O4 92.3(3) 83 .
Zr2 Zr1 O2 142.5(4) 83 68
Zr2 Zr1 O2 142.4(4) 83 .
Zr2 Zr1 O3 77.2(3) 83 12
Zr2 Zr1 O3 77.2(3) 83 .
O1 Zr1 Zr1 154.5(2) . 11
O1 Zr1 Zr1 154.5(2) 68 12
O1 Zr1 Zr1 108.13(13) . 12
O1 Zr1 Zr1 108.13(13) 68 11
O1 Zr1 Zr2 66.57(18) . 12
O1 Zr1 Zr2 101.1(2) . .
O1 Zr1 Zr2 66.57(18) 68 .
O1 Zr1 Zr2 101.1(2) 68 12
O1 Zr1 O1 72.5(2) . 68
O4 Zr1 Zr1 30.92(6) . 12
O4 Zr1 Zr1 30.92(6) . 11
O4 Zr1 Zr2 78.4(2) . .
O4 Zr1 Zr2 78.4(2) . 12
O4 Zr1 O1 138.48(18) . .
O4 Zr1 O1 138.48(18) . 68
O4 Zr1 O3 65.08(16) . .
O4 Zr1 O3 65.08(16) . 12
O2 Zr1 Zr1 79.8(3) . 11
O2 Zr1 Zr1 115.4(3) 68 11
O2 Zr1 Zr1 115.4(3) . 12
O2 Zr1 Zr1 79.8(3) 68 12
O2 Zr1 Zr2 168.5(4) . 12
O2 Zr1 Zr2 112.0(4) . .
O2 Zr1 Zr2 168.5(4) 68 .
O2 Zr1 Zr2 112.0(4) 68 12
O2 Zr1 O1 124.7(4) . .
O2 Zr1 O1 81.5(4) . 68
O2 Zr1 O1 81.5(4) 68 .
O2 Zr1 O1 124.7(4) 68 68
O2 Zr1 O4 92.1(3) 68 .
O2 Zr1 O4 92.1(3) . .
O2 Zr1 O2 74.5(9) . 68
O2 Zr1 O3 71.0(5) . .
O2 Zr1 O3 71.0(5) 68 12
O2 Zr1 O3 137.3(5) 68 .
O2 Zr1 O3 137.3(5) . 12
O3 Zr1 Zr1 34.19(15) . 11
O3 Zr1 Zr1 34.19(15) 12 12
O3 Zr1 Zr1 92.74(16) . 12
O3 Zr1 Zr1 92.74(16) 12 11
O3 Zr1 Zr2 98.7(3) 12 .
O3 Zr1 Zr2 43.7(3) . .
O3 Zr1 Zr2 43.7(3) 12 12
O3 Zr1 Zr2 98.7(3) . 12
O3 Zr1 O1 139.6(3) 12 68
O3 Zr1 O1 74.1(2) . 68
O3 Zr1 O1 74.1(2) 12 .
O3 Zr1 O1 139.6(3) . .
O3 Zr1 O3 122.1(4) 12 .
Zr1 Zr2 Zr2 135.79(9) 84 83
Zr1 Zr2 Zr2 135.79(9) 84 84
Zr1 Zr2 Zr2 94.79(9) 84 11
Zr1 Zr2 O1 86.0(2) 84 84
Zr1 Zr2 O1 86.0(2) 84 46
Zr1 Zr2 O4 64.4(2) 84 73
Zr1 Zr2 O2 24.5(3) 84 46
Zr1 Zr2 O2 24.5(3) 84 84
Zr1 Zr2 O3 78.3(3) 84 84
Zr1 Zr2 O3 78.3(3) 84 83
Zr1 Zr2 O3 169.5(2) 84 .
Zr2 Zr2 Zr2 90.0 83 11
Zr2 Zr2 Zr2 50.87(5) 84 11
Zr2 Zr2 Zr2 78.26(10) 83 84
O1 Zr2 Zr2 132.5(2) 46 83
O1 Zr2 Zr2 132.5(2) 84 84
O1 Zr2 Zr2 171.32(13) 84 11
O1 Zr2 Zr2 83.48(19) 84 83
O1 Zr2 Zr2 111.33(13) 46 11
O1 Zr2 Zr2 83.48(19) 46 84
O1 Zr2 O1 77.3(3) 46 84
O1 Zr2 O4 132.15(19) 84 73
O1 Zr2 O4 132.15(19) 46 73
O1 Zr2 O2 69.0(3) 84 46
O1 Zr2 O2 69.0(3) 46 84
O1 Zr2 O2 99.1(3) 46 46
O1 Zr2 O2 99.1(3) 84 84
O1 Zr2 O3 85.8(3) 46 .
O1 Zr2 O3 85.8(3) 84 .
O4 Zr2 Zr2 92.42(14) 73 83
O4 Zr2 Zr2 42.15(13) 73 11
O4 Zr2 Zr2 92.42(14) 73 84
O4 Zr2 O2 69.5(2) 73 46
O4 Zr2 O2 69.5(2) 73 84
O4 Zr2 O3 126.1(3) 73 .
O2 Zr2 Zr2 114.0(3) 46 83
O2 Zr2 Zr2 84.9(2) 84 11
O2 Zr2 Zr2 108.82(19) 46 11
O2 Zr2 Zr2 157.9(2) 84 83
O2 Zr2 Zr2 114.0(3) 84 84
O2 Zr2 Zr2 157.9(2) 46 84
O2 Zr2 O2 48.7(6) 46 84
O3 Zr2 Zr2 94.31(14) . 11
O3 Zr2 Zr2 124.8(3) 84 83
O3 Zr2 Zr2 57.5(3) 84 84
O3 Zr2 Zr2 49.41(11) . 83
O3 Zr2 Zr2 94.79(15) 83 11
O3 Zr2 Zr2 124.8(3) 83 84
O3 Zr2 Zr2 49.41(11) . 84
O3 Zr2 Zr2 57.5(3) 83 83
O3 Zr2 Zr2 37.32(19) 84 11
O3 Zr2 O1 150.6(3) 84 84
O3 Zr2 O1 76.88(19) 83 84
O3 Zr2 O1 150.6(3) 83 46
O3 Zr2 O1 76.88(19) 84 46
O3 Zr2 O4 61.49(17) 83 73
O3 Zr2 O4 61.49(17) 84 73
O3 Zr2 O2 58.3(4) 83 46
O3 Zr2 O2 152.4(3) . 84
O3 Zr2 O2 101.5(4) 83 84
O3 Zr2 O2 152.4(3) . 46
O3 Zr2 O2 58.3(4) 84 84
O3 Zr2 O2 101.5(4) 84 46
O3 Zr2 O3 106.1(3) 83 .
O3 Zr2 O3 106.1(3) 84 .
O3 Zr2 O3 123.0(3) 84 83
C5 C4 C3 120.3(4) . .
C5 C4 C3 120.3(4) 48 .
C5 C4 C5 119.5(8) . 48
C2 N1 C2 104.5(5) . 54_655
C2 N1 Co1 127.7(3) . .
C2 N1 Co1 127.7(3) 54_655 .
N1 C2 C1 110.0(4) . .
N1 C2 C3 125.0(4) . .
C3 C2 C1 125.0(4) . .
Zr2 O1 Zr1 23.26(7) 83 .
C8 O1 Zr1 143.4(5) . .
C8 O1 Zr2 123.9(6) . 83
C1 C1 C2 107.7(3) 54_655 .
C2 C3 C4 117.8(3) 48 .
C2 C3 C4 117.8(3) . .
C2 C3 C2 124.5(6) 48 .
C6 C7 C6 121.0(8) 48 .
C6 C7 C8 119.5(4) . .
C6 C7 C8 119.5(4) 48 .
C7 C6 C5 119.4(8) . .
C4 C5 C6 120.4(8) . .
Zr1 O4 Zr1 118.16(11) 12 .
Zr1 O4 Zr1 118.16(11) 12 11
Zr1 O4 Zr1 118.16(11) 11 .
Zr1 O4 Zr2 110.7(2) 12 83
Zr1 O4 Zr2 110.7(2) . 73
Zr1 O4 Zr2 23.27(7) 11 84
Zr1 O4 Zr2 110.7(2) 11 83
Zr1 O4 Zr2 110.7(2) 12 84
Zr1 O4 Zr2 23.27(7) . 83
Zr1 O4 Zr2 110.7(2) . 84
Zr1 O4 Zr2 23.27(7) 12 73
Zr1 O4 Zr2 110.7(2) 11 73
Zr2 O4 Zr2 95.7(3) 83 84
Zr2 O4 Zr2 95.7(3) 73 84
Zr2 O4 Zr2 95.7(3) 83 73
Zr1 O2 Zr2 13.04(16) . 83
N1 Co1 N1 90.001(2) 80_554 51
N1 Co1 N1 179.5(4) 82 80_554
N1 Co1 N1 90.001(2) 82 51
N1 Co1 N1 90.001(2) . 80_554
N1 Co1 N1 90.001(2) . 82
N1 Co1 N1 179.5(4) . 51
N1 Co1 C9 90.2(2) . .
N1 Co1 C9 89.8(2) . 80_554
N1 Co1 C9 89.8(2) 51 80_554
N1 Co1 C9 89.8(2) 82 .
N1 Co1 C9 90.2(2) 80_554 80_554
N1 Co1 C9 89.8(2) 80_554 .
N1 Co1 C9 90.2(2) 51 .
N1 Co1 C9 90.2(2) 82 80_554
C9 Co1 C9 180.0 . 80_554
O5 C9 Co1 180.0 . .
O1 C8 O1 122.3(8) 48 .
O1 C8 C7 118.9(4) . .
O1 C8 C7 118.9(4) 48 .
Zr1 O3 Zr1 111.6(3) 11 .
Zr1 O3 Zr2 97.6(3) . .
Zr1 O3 Zr2 97.6(3) 11 .
Zr2 O3 Zr1 113.9(3) 83 11
Zr2 O3 Zr1 24.43(7) 84 11
Zr2 O3 Zr1 113.9(3) 84 .
Zr2 O3 Zr1 24.43(7) 83 .
Zr2 O3 Zr2 73.1(3) 83 .
Zr2 O3 Zr2 73.1(3) 84 .
Zr2 O3 Zr2 105.4(4) 84 83

loop_
_geom_bond_atom_site_label_1
_geom_bond_atom_site_label_2
_geom_bond_distance
_geom_bond_site_symmetry_2
Zr1 Zr1 3.5859(18) 11
Zr1 Zr1 3.5859(18) 12
Zr1 Zr2 0.915(2) 83
Zr1 Zr2 3.436(3) 12
Zr1 Zr2 3.436(3) .
Zr1 O1 2.312(5) 68
Zr1 O1 2.312(5) .
Zr1 O4 2.0900(15) .
Zr1 O2 1.683(9) 68
Zr1 O2 1.683(9) .
Zr1 O3 2.168(4) .
Zr1 O3 2.168(4) 12
Zr2 Zr1 0.915(2) 84
Zr2 Zr2 2.720(3) 83
Zr2 Zr2 2.720(3) 84
Zr2 Zr2 3.4329(18) 11
Zr2 O1 2.188(4) 46
Zr2 O1 2.188(4) 84
Zr2 O4 2.315(5) 73
Zr2 O2 2.472(9) 46
Zr2 O2 2.472(9) 84
Zr2 O3 2.159(6) 83
Zr2 O3 2.396(12) .
Zr2 O3 2.159(5) 84
C4 C3 1.503(8) .
C4 C5 1.381(8) .
C4 C5 1.381(8) 48
N1 C2 1.380(5) 54_655
N1 C2 1.380(5) .
N1 Co1 1.975(5) .
C2 C1 1.428(6) .
C2 C3 1.381(5) .
O1 Zr2 2.188(4) 83
O1 C8 1.293(7) .
C1 C1 1.313(10) 54_655
C3 C2 1.381(5) 48
C7 C6 1.375(9) .
C7 C6 1.375(9) 48
C7 C8 1.424(11) .
C6 C5 1.410(8) .
O4 Zr1 2.0899(15) 11
O4 Zr1 2.0899(15) 12
O4 Zr2 2.315(5) 73
O4 Zr2 2.315(5) 84
O4 Zr2 2.315(5) 83
O2 Zr2 2.472(9) 83
Co1 N1 1.975(5) 51
Co1 N1 1.975(5) 82
Co1 N1 1.975(5) 80_554
Co1 C9 1.993(17) .
Co1 C9 1.993(17) 80_554
C9 O5 1.183(16) .
C8 O1 1.293(7) 48
O3 Zr1 2.168(4) 11
O3 Zr2 2.158(5) 83
O3 Zr2 2.158(5) 84

loop_
_smtbx_masks_void_nr
_smtbx_masks_void_average_x
_smtbx_masks_void_average_y
_smtbx_masks_void_average_z
_smtbx_masks_void_volume
_smtbx_masks_void_count_electrons
1 -0.226 -0.803 -0.881 45363.8 30180.7
